data_1575725
loop_
_publ_author_name
'Goudarzi, Mehri'
'Alagiyawanna, Anuruddha'
'Serafino, Andrea'
'Rizzato, Silvia'
'Bertocchi, Francesco'
'Terenziani, Francesca'
'Santoro, Stefano'
'Qin, Wenling'
'Cera, Gianpiero'
'Pirovano, Valentina'

_publ_section_title
;
 Enantioselective gold(I)-catalysed alkyne hydroarylations for inherently
 chiral calix[4]arenes.
;
_journal_issue 84
_journal_name_full 'Chemical communications (Cambridge, England)'
_journal_page_first 16380
_journal_page_last 16383
_journal_paper_doi 10.1039/d5cc04405g
_journal_volume 61
_journal_year 2025
_chemical_absolute_configuration unk
_chemical_formula_moiety 'C48 H51 Cl O4'
_chemical_formula_sum 'C48 H51 Cl O4'
_chemical_formula_weight 727.34
_space_group_IT_number 19
_space_group_name_Hall 'P 2ac 2ab'
_space_group_name_H-M_alt 'P 21 21 21'
_symmetry_cell_setting orthorhombic
_symmetry_Int_Tables_number 19
_symmetry_space_group_name_Hall 'P 2ac 2ab'
_symmetry_space_group_name_H-M 'P 21 21 21'
_atom_sites_solution_hydrogens geom
_atom_sites_solution_primary direct
_atom_sites_solution_secondary difmap
_audit_update_record
;
2025-07-28 deposited with the CCDC.	2025-09-15 downloaded from the CCDC.
;
_cell_angle_alpha 90
_cell_angle_beta 90
_cell_angle_gamma 90
_cell_formula_units_Z 4
_cell_length_a 9.3490(1)
_cell_length_b 9.5621(1)
_cell_length_c 44.4373(5)
_cell_measurement_reflns_used 31072
_cell_measurement_temperature 293(2)
_cell_measurement_theta_max 51.709
_cell_measurement_theta_min 3.945
_cell_measurement_wavelength 1.54184
_cell_volume 3972.52(7)
_computing_data_collection 'CrysAlis PRO; Rigaku OD, 2023'
_computing_data_reduction 'CrysAlis PRO; Rigaku OD, 2023'
_computing_molecular_graphics 'VESTA 3(Momma et al., 2011)'
_computing_publication_material 'WinGX publication routines (Farrugia, 2012)'
_computing_structure_refinement 'SHELXL-2018/3 (Sheldrick, 2018)'
_computing_structure_solution 'SHELXL-2018/3 (Sheldrick, 2018)'
_diffrn_ambient_environment air
_diffrn_ambient_temperature 293.2(1)
_diffrn_detector 'Hybrid Pixel Array Detector'
_diffrn_detector_area_resol_mean 10.0000
_diffrn_detector_type HyPix
_diffrn_measured_fraction_theta_full 0.998
_diffrn_measured_fraction_theta_max 0.998
_diffrn_measurement_details
;
List of Runs (angles in degrees, time in seconds):

  # Type    Start    End  Width  t~exp~   \w     \q     \k     \f   Frames
#--------------------------------------------------------------------------
  1  \w     35.00 126.00   0.50    0.05    --   53.69  71.00 -31.00  182
  2  \w     35.00 126.00   0.50    0.05    --   53.69  71.00 -31.00  182
  3  \w     32.00 126.00   0.50    0.05    --   53.69  77.00  60.00  188
  4  \w     32.00 126.00   0.50    0.05    --   53.69  77.00  60.00  188
  5  \w    -20.00  72.00   0.50    0.05    --   -0.47  71.00 -31.00  184
  6  \w    -44.00  18.00   0.50    0.05    --  -54.62  38.00-120.00  124
  7  \w    -44.00  18.00   0.50    0.05    --  -54.62  38.00-120.00  124
  8  \w    -74.00  18.00   0.50    0.05    --  -54.62  71.00 -31.00  184
  9  \w    -27.00  20.00   0.50    0.05    --  -54.62  19.00 120.00   94
 10  \w    -86.00 -13.00   0.50    0.05    --  -54.62 125.00   0.00  146
 11  \w    -86.00 -13.00   0.50    0.05    --  -54.62 125.00 -30.00  146
 12  \w    -86.00 -13.00   0.50    0.05    --  -54.62 125.00-120.00  146
 13  \w   -126.00 -33.00   0.50    0.05    --  -54.62 -77.00-180.00  186
 14  \w   -126.00 -33.00   0.50    0.05    --  -54.62 -77.00-120.00  186
 15  \w   -126.00 -33.00   0.50    0.05    --  -54.62 -77.00 -90.00  186
 16  \w   -126.00 -33.00   0.50    0.05    --  -54.62 -77.00 -90.00  186
 17  \w   -126.00 -33.00   0.50    0.05    --  -54.62 -77.00 -30.00  186
 18  \w   -126.00 -33.00   0.50    0.05    --  -54.62 -77.00 -30.00  186
 19  \w   -126.00 -33.00   0.50    0.05    --  -54.62 -77.00-120.00  186
 20  \w   -126.00 -33.00   0.50    0.05    --  -54.62 -77.00  30.00  186
 21  \w   -126.00 -33.00   0.50    0.05    --  -54.62 -77.00  90.00  186
 22  \w   -126.00 -33.00   0.50    0.05    --  -54.62 -77.00 150.00  186
 23  \w   -126.00 -33.00   0.50    0.05    --  -54.62 -77.00 150.00  186
 24  \w   -126.00 -33.00   0.50    0.05    --  -54.62 -77.00 120.00  186
 25  \w   -126.00 -33.00   0.50    0.05    --  -54.62 -77.00  90.00  186
 26  \w   -126.00 -33.00   0.50    0.05    --  -54.62 -77.00 -60.00  186
 27  \w   -126.00 -35.00   0.50    0.05    --  -54.62 -71.00-162.00  182
 28  \w   -126.00 -35.00   0.50    0.05    --  -54.62 -71.00-162.00  182
 29  \w   -126.00 -33.00   0.50    0.05    --  -54.62 -77.00 -60.00  186
 30  \w    -73.00  19.00   0.50    0.05    --   -0.47 -71.00-162.00  184
 31  \w    -73.00  14.00   0.50    0.05    --   -0.47 -57.00 -90.00  174
 32  \w    -18.00  73.00   0.50    0.05    --   53.69 -71.00-162.00  182
 33  \w     34.00 100.00   0.50    0.05    --   53.69-125.00-180.00  132
 34  \w     -1.00  86.00   0.50    0.05    --   53.69 -99.00-180.00  174
 35  \w    -18.00  73.00   0.50    0.05    --   53.69 -71.00-162.00  182
 36  \w     34.00 100.00   0.50    0.05    --   53.69-125.00   0.00  132
 37  \w     34.00 100.00   0.50    0.05    --   53.69-125.00   0.00  132
;
_diffrn_measurement_device 'four-circle diffractometer'
_diffrn_measurement_device_type 'XtaLAB Synergy, Dualflex, HyPix'
_diffrn_measurement_method '\w scans'
_diffrn_orient_matrix_type 'CrysAlisPro convention (1999,Acta A55,543-557)'
_diffrn_orient_matrix_UB_11 -0.0205813000
_diffrn_orient_matrix_UB_12 -0.1590883000
_diffrn_orient_matrix_UB_13 0.0033285000
_diffrn_orient_matrix_UB_21 0.1017056000
_diffrn_orient_matrix_UB_22 -0.0002788000
_diffrn_orient_matrix_UB_23 0.0272723000
_diffrn_orient_matrix_UB_31 -0.1279771000
_diffrn_orient_matrix_UB_32 0.0254183000
_diffrn_orient_matrix_UB_33 0.0211532000
_diffrn_radiation_monochromator mirror
_diffrn_radiation_probe x-ray
_diffrn_radiation_type 'Cu K\a'
_diffrn_radiation_wavelength 1.54184
_diffrn_reflns_av_R_equivalents 0.0543
_diffrn_reflns_av_unetI/netI 0.0162
_diffrn_reflns_limit_h_max 9
_diffrn_reflns_limit_h_min -9
_diffrn_reflns_limit_k_max 9
_diffrn_reflns_limit_k_min -9
_diffrn_reflns_limit_l_max 45
_diffrn_reflns_limit_l_min -45
_diffrn_reflns_number 83139
_diffrn_reflns_theta_full 51.911
_diffrn_reflns_theta_max 51.911
_diffrn_reflns_theta_min 3.979
_diffrn_source 'micro-focus sealed X-ray tube'
_diffrn_source_type 'PhotonJet (Cu) X-ray Source'
_exptl_absorpt_coefficient_mu 1.189
_exptl_absorpt_correction_T_max 1.00000
_exptl_absorpt_correction_T_min 0.56029
_exptl_absorpt_correction_type multi-scan
_exptl_absorpt_process_details
;
CrysAlisPro 1.171.44.116a (Rigaku Oxford Diffraction, 2025)
Empirical absorption correction using spherical harmonics,
implemented in SCALE3 ABSPACK scaling algorithm.
;
_exptl_crystal_colour colourless
_exptl_crystal_density_diffrn 1.216
_exptl_crystal_density_method 'not measured'
_exptl_crystal_description prismatic
_exptl_crystal_F_000 1552
_exptl_crystal_recrystallization_method
'crystallization by slow evaporation from a mixed   n-hexane/isopropanol solution (99.5:0.5, v/v) solution'
_exptl_crystal_size_max 0.60
_exptl_crystal_size_mid 0.20
_exptl_crystal_size_min 0.20
_refine_diff_density_max 0.248
_refine_diff_density_min -0.141
_refine_diff_density_rms 0.033
_refine_ls_abs_structure_details
;
 Flack x determined using 1646 quotients [(I+)-(I-)]/[(I+)+(I-)]
 (Parsons, Flack and Wagner, Acta Cryst. B69 (2013) 249-259).
;
_refine_ls_abs_structure_Flack 0.031(8)
_refine_ls_extinction_coef 0.00041(10)
_refine_ls_extinction_expression Fc^*^=kFc[1+0.001xFc^2^\l^3^/sin(2\q)]^-1/4^
_refine_ls_extinction_method 'SHELXL-2014/7 (Sheldrick 2014'
_refine_ls_goodness_of_fit_ref 1.072
_refine_ls_hydrogen_treatment constr
_refine_ls_matrix_type full
_refine_ls_number_constraints 0
_refine_ls_number_parameters 479
_refine_ls_number_reflns 4424
_refine_ls_number_restraints 0
_refine_ls_restrained_S_all 1.072
_refine_ls_R_factor_all 0.0518
_refine_ls_R_factor_gt 0.0502
_refine_ls_shift/su_max 0
_refine_ls_shift/su_mean 0
_refine_ls_weighting_details 'w=1/[\s^2^(Fo^2^)+(0.0359P)^2^+3.1615P] where P=(Fo^2^+2Fc^2^)/3'
_refine_ls_weighting_scheme calc
_refine_ls_wR_factor_gt 0.1151
_refine_ls_wR_factor_ref 0.1160
_reflns_Friedel_coverage 0.716
_reflns_Friedel_fraction_full 0.998
_reflns_Friedel_fraction_max 0.998
_reflns_number_gt 4261
_reflns_number_total 4424
_reflns_threshold_expression 'I > 2\s(I)'
_cod_data_source_file d5cc04405g2.cif
_cod_data_source_block 2k
_cod_depositor_comments 'Adding full bibliography for 1575724--1575725.cif.'
_cod_database_code 1575725
_oxdiff_exptl_absorpt_empirical_full_min 0.745
_oxdiff_exptl_absorpt_empirical_full_max 1.474
_oxdiff_exptl_absorpt_empirical_details
;
Empirical correction (ABSPACK) includes:
- Absorption correction using spherical harmonics
- Frame scaling
;

loop_
_symmetry_equiv_pos_as_xyz
'x, y, z'
'-x+1/2, -y, z+1/2'
'-x, y+1/2, -z+1/2'
'x+1/2, -y+1/2, -z'

loop_
_atom_site_label
_atom_site_type_symbol
_atom_site_fract_x
_atom_site_fract_y
_atom_site_fract_z
_atom_site_U_iso_or_equiv
_atom_site_adp_type
_atom_site_occupancy
_atom_site_site_symmetry_order
_atom_site_calc_flag
_atom_site_refinement_flags_posn
_atom_site_refinement_flags_adp
_atom_site_refinement_flags_occupancy
_atom_site_disorder_assembly
_atom_site_disorder_group
Cl Cl -0.02985(18) 0.5968(2) 0.25407(4) 0.1044(7) Uani 1 1 d . . . . .
O1 O 0.7954(4) 0.5273(4) 0.35991(8) 0.0711(11) Uani 1 1 d . . . . .
O2 O 1.0828(4) 0.2874(4) 0.35675(8) 0.0690(11) Uani 1 1 d . . . . .
O3 O 0.9314(4) 0.3891(5) 0.42393(9) 0.0836(13) Uani 1 1 d . . . . .
O4 O 0.6882(5) 0.6672(5) 0.42749(8) 0.0762(12) Uani 1 1 d . . . . .
C1 C 0.1654(8) 0.4337(8) 0.22625(14) 0.090(2) Uani 1 1 d . . . . .
H1 H 0.0982 0.4249 0.2109 0.108 Uiso 1 1 calc R U . . .
C2 C 0.2939(8) 0.3684(7) 0.22407(14) 0.0813(19) Uani 1 1 d . . . . .
H2 H 0.3137 0.3135 0.2073 0.098 Uiso 1 1 calc R U . . .
C3 C 0.3971(7) 0.3825(6) 0.24675(13) 0.0668(16) Uani 1 1 d . . . . .
C4 C 0.5317(8) 0.3136(7) 0.24415(13) 0.0778(18) Uani 1 1 d . . . . .
H4 H 0.5504 0.2593 0.2272 0.093 Uiso 1 1 calc R U . . .
C5 C 0.6320(7) 0.3255(7) 0.26558(13) 0.0714(17) Uani 1 1 d . . . . .
H5 H 0.7181 0.2781 0.2633 0.086 Uiso 1 1 calc R U . . .
C6 C 0.6100(6) 0.4100(6) 0.29210(11) 0.0585(14) Uani 1 1 d . . . . .
C7 C 0.7163(6) 0.4244(6) 0.31438(11) 0.0573(14) Uani 1 1 d . . . . .
C8 C 0.6909(6) 0.5122(6) 0.33838(12) 0.0595(15) Uani 1 1 d . . . . .
C9 C 0.5555(6) 0.5749(6) 0.34338(11) 0.0610(15) Uani 1 1 d . . . . .
C10 C 0.4526(6) 0.5575(6) 0.32173(11) 0.0591(14) Uani 1 1 d . . . . .
H10 H 0.3639 0.5995 0.3245 0.071 Uiso 1 1 calc R U . . .
C11 C 0.4758(6) 0.4785(6) 0.29546(11) 0.0548(14) Uani 1 1 d . . . . .
C12 C 0.3672(6) 0.4637(6) 0.27246(11) 0.0554(14) Uani 1 1 d . . . . .
C13 C 0.2326(6) 0.5286(6) 0.27423(12) 0.0636(15) Uani 1 1 d . . . . .
H13 H 0.2093 0.5822 0.291 0.076 Uiso 1 1 calc R U . . .
C14 C 0.1354(6) 0.5134(7) 0.25140(14) 0.0738(18) Uani 1 1 d . . . . .
C15 C 0.8541(6) 0.3406(6) 0.31466(12) 0.0639(16) Uani 1 1 d . . . . .
H15A H 0.8681 0.297 0.2952 0.077 Uiso 1 1 calc R U . . .
H15B H 0.9343 0.4026 0.3184 0.077 Uiso 1 1 calc R U . . .
C16 C 0.8486(6) 0.2286(6) 0.33897(12) 0.0571(14) Uani 1 1 d . . . . .
C17 C 0.9585(6) 0.2109(6) 0.35993(12) 0.0579(14) Uani 1 1 d . . . . .
C18 C 0.9426(6) 0.1262(6) 0.38481(12) 0.0610(15) Uani 1 1 d . . . . .
C19 C 0.8193(7) 0.0468(7) 0.38709(13) 0.0731(17) Uani 1 1 d . . . . .
H19 H 0.8076 -0.0127 0.4035 0.088 Uiso 1 1 calc R U . . .
C20 C 0.7144(7) 0.0543(7) 0.36573(14) 0.0763(18) Uani 1 1 d . . . . .
H20 H 0.6343 -0.003 0.3671 0.092 Uiso 1 1 calc R U . . .
C21 C 0.7275(6) 0.1463(6) 0.34223(14) 0.0675(16) Uani 1 1 d . . . . .
H21 H 0.6538 0.1536 0.3282 0.081 Uiso 1 1 calc R U . . .
C22 C 1.0518(6) 0.1209(7) 0.41021(12) 0.0744(17) Uani 1 1 d . . . . .
H22A H 1.0941 0.0284 0.4112 0.089 Uiso 1 1 calc R U . . .
H22B H 1.1275 0.1879 0.4064 0.089 Uiso 1 1 calc R U . . .
C23 C 0.9797(7) 0.1547(8) 0.43976(13) 0.0735(18) Uani 1 1 d . . . . .
C24 C 0.9171(7) 0.2829(8) 0.44477(13) 0.0714(18) Uani 1 1 d . . . . .
C25 C 0.8236(7) 0.3084(7) 0.46889(13) 0.0713(17) Uani 1 1 d . . . . .
C26 C 0.8093(8) 0.2021(9) 0.49038(14) 0.087(2) Uani 1 1 d . . . . .
H26 H 0.7516 0.2165 0.5071 0.105 Uiso 1 1 calc R U . . .
C27 C 0.8790(8) 0.0776(10) 0.48698(16) 0.095(2) Uani 1 1 d . . . . .
H27 H 0.8711 0.0088 0.5017 0.114 Uiso 1 1 calc R U . . .
C28 C 0.9619(8) 0.0540(8) 0.46152(15) 0.087(2) Uani 1 1 d . . . . .
H28 H 1.0065 -0.0322 0.4591 0.104 Uiso 1 1 calc R U . . .
C29 C 0.7333(6) 0.4375(8) 0.46991(12) 0.0769(18) Uani 1 1 d . . . . .
H29A H 0.794 0.5193 0.4681 0.092 Uiso 1 1 calc R U . . .
H29B H 0.6845 0.4425 0.4891 0.092 Uiso 1 1 calc R U . . .
C30 C 0.6226(6) 0.4371(7) 0.44439(12) 0.0640(16) Uani 1 1 d . . . . .
C31 C 0.6103(6) 0.5460(7) 0.42389(12) 0.0619(16) Uani 1 1 d . . . . .
C32 C 0.5241(6) 0.5343(6) 0.39799(11) 0.0612(15) Uani 1 1 d . . . . .
C33 C 0.4442(6) 0.4113(7) 0.39480(13) 0.0700(16) Uani 1 1 d . . . . .
H33 H 0.3856 0.4004 0.3781 0.084 Uiso 1 1 calc R U . . .
C34 C 0.4505(7) 0.3068(8) 0.41577(14) 0.0800(19) Uani 1 1 d . . . . .
H34 H 0.3938 0.2277 0.4135 0.096 Uiso 1 1 calc R U . . .
C35 C 0.5402(7) 0.3179(7) 0.44017(13) 0.0747(18) Uani 1 1 d . . . . .
H35 H 0.5456 0.245 0.454 0.09 Uiso 1 1 calc R U . . .
C36 C 0.5233(7) 0.6419(6) 0.37326(11) 0.0690(16) Uani 1 1 d . . . . .
H36A H 0.4303 0.6867 0.3724 0.083 Uiso 1 1 calc R U . . .
H36B H 0.5944 0.7131 0.3775 0.083 Uiso 1 1 calc R U . . .
C37 C 0.8642(8) 0.6605(9) 0.36059(17) 0.099(2) Uani 1 1 d . . . . .
H37A H 0.8856 0.685 0.3813 0.118 Uiso 1 1 calc R U . . .
H37B H 0.7996 0.7307 0.3526 0.118 Uiso 1 1 calc R U . . .
C38 C 0.9991(9) 0.6617(9) 0.34275(19) 0.117(3) Uani 1 1 d . . . . .
H38A H 0.9762 0.6509 0.3216 0.14 Uiso 1 1 calc R U . . .
H38B H 1.0578 0.5828 0.3487 0.14 Uiso 1 1 calc R U . . .
C39 C 1.0821(9) 0.7934(9) 0.3470(2) 0.123(3) Uani 1 1 d . . . . .
H39A H 1.1679 0.7897 0.3351 0.185 Uiso 1 1 calc R U . . .
H39B H 1.0252 0.8718 0.3407 0.185 Uiso 1 1 calc R U . . .
H39C H 1.1068 0.8037 0.3678 0.185 Uiso 1 1 calc R U . . .
C40 C 1.1730(7) 0.2398(8) 0.33196(19) 0.102(2) Uani 1 1 d . . . . .
H40A H 1.1121 0.2077 0.3157 0.122 Uiso 1 1 calc R U . . .
H40B H 1.2282 0.3184 0.3245 0.122 Uiso 1 1 calc R U . . .
C41 C 1.2702(9) 0.1282(9) 0.34020(19) 0.110(3) Uani 1 1 d . . . . .
H41A H 1.2177 0.0522 0.3495 0.132 Uiso 1 1 calc R U . . .
H41B H 1.3405 0.1624 0.3545 0.132 Uiso 1 1 calc R U . . .
C42 C 1.3460(8) 0.0757(10) 0.31120(17) 0.115(3) Uani 1 1 d . . . . .
H42A H 1.411 0.0016 0.3162 0.173 Uiso 1 1 calc R U . . .
H42B H 1.2757 0.0417 0.2972 0.173 Uiso 1 1 calc R U . . .
H42C H 1.3981 0.1515 0.3022 0.173 Uiso 1 1 calc R U . . .
C43 C 1.0671(10) 0.4558(9) 0.42348(19) 0.114(3) Uani 1 1 d . . . . .
H43A H 1.0884 0.4869 0.4032 0.137 Uiso 1 1 calc R U . . .
H43B H 1.1404 0.3896 0.4295 0.137 Uiso 1 1 calc R U . . .
C44 C 1.0689(11) 0.5781(16) 0.4443(3) 0.183(6) Uani 1 1 d . . . . .
H44A H 0.9865 0.6361 0.4399 0.219 Uiso 1 1 calc R U . . .
H44B H 1.0579 0.5438 0.4647 0.219 Uiso 1 1 calc R U . . .
C45 C 1.1872(14) 0.6594(16) 0.4432(3) 0.217(6) Uani 1 1 d . . . . .
H45A H 1.1778 0.7347 0.4574 0.325 Uiso 1 1 calc R U . . .
H45B H 1.2697 0.6044 0.4482 0.325 Uiso 1 1 calc R U . . .
H45C H 1.1981 0.6969 0.4233 0.325 Uiso 1 1 calc R U . . .
C46 C 0.6353(9) 0.7589(8) 0.45040(17) 0.099(2) Uani 1 1 d . . . . .
H46A H 0.7144 0.8136 0.4582 0.118 Uiso 1 1 calc R U . . .
H46B H 0.5978 0.703 0.4668 0.118 Uiso 1 1 calc R U . . .
C47 C 0.5222(11) 0.8554(9) 0.43993(18) 0.118(3) Uani 1 1 d . . . . .
H47A H 0.4478 0.8024 0.4299 0.141 Uiso 1 1 calc R U . . .
H47B H 0.5624 0.9206 0.4255 0.141 Uiso 1 1 calc R U . . .
C48 C 0.4575(11) 0.9363(10) 0.46610(19) 0.144(4) Uani 1 1 d . . . . .
H48A H 0.3846 0.9981 0.4587 0.215 Uiso 1 1 calc R U . . .
H48B H 0.4164 0.872 0.4802 0.215 Uiso 1 1 calc R U . . .
H48C H 0.5309 0.99 0.4759 0.215 Uiso 1 1 calc R U . . .

loop_
_atom_site_aniso_label
_atom_site_aniso_U_11
_atom_site_aniso_U_22
_atom_site_aniso_U_33
_atom_site_aniso_U_23
_atom_site_aniso_U_13
_atom_site_aniso_U_12
Cl 0.0670(10) 0.1554(19) 0.0909(12) 0.0142(12) -0.0136(9) 0.0100(11)
O1 0.064(3) 0.086(3) 0.063(2) -0.009(2) -0.006(2) 0.004(2)
O2 0.049(2) 0.091(3) 0.067(2) -0.007(2) 0.005(2) -0.010(2)
O3 0.072(3) 0.108(3) 0.070(3) 0.010(3) 0.007(2) -0.004(3)
O4 0.074(3) 0.095(3) 0.059(2) -0.023(2) 0.004(2) -0.017(3)
C1 0.091(5) 0.115(6) 0.064(4) -0.003(4) -0.018(4) -0.018(5)
C2 0.085(5) 0.085(5) 0.074(4) -0.017(4) -0.014(4) 0.003(4)
C3 0.076(4) 0.071(4) 0.053(3) -0.002(3) -0.009(3) -0.004(3)
C4 0.091(5) 0.083(5) 0.059(4) -0.014(3) -0.004(4) 0.002(4)
C5 0.077(4) 0.074(4) 0.063(4) -0.006(3) 0.003(3) 0.012(3)
C6 0.063(4) 0.064(4) 0.049(3) 0.001(3) 0.005(3) -0.001(3)
C7 0.057(3) 0.065(4) 0.050(3) 0.006(3) 0.004(3) -0.002(3)
C8 0.056(4) 0.073(4) 0.050(3) 0.000(3) -0.003(3) -0.001(3)
C9 0.062(4) 0.071(4) 0.050(3) -0.002(3) -0.001(3) 0.006(3)
C10 0.054(3) 0.068(4) 0.055(3) -0.001(3) -0.001(3) 0.008(3)
C11 0.058(3) 0.058(3) 0.049(3) 0.004(3) 0.002(3) 0.005(3)
C12 0.061(4) 0.055(3) 0.050(3) 0.007(3) -0.004(3) -0.007(3)
C13 0.064(4) 0.072(4) 0.055(3) 0.014(3) -0.002(3) -0.005(3)
C14 0.061(4) 0.092(5) 0.068(4) 0.016(4) -0.008(3) 0.000(3)
C15 0.054(4) 0.079(4) 0.059(3) 0.001(3) 0.006(3) 0.004(3)
C16 0.049(3) 0.071(4) 0.051(3) -0.002(3) 0.005(3) 0.001(3)
C17 0.047(3) 0.068(4) 0.059(3) -0.007(3) 0.006(3) 0.003(3)
C18 0.053(4) 0.071(4) 0.059(3) 0.000(3) 0.000(3) 0.004(3)
C19 0.066(4) 0.083(4) 0.070(4) 0.016(3) 0.002(3) -0.004(4)
C20 0.060(4) 0.082(4) 0.087(4) 0.010(4) -0.002(4) -0.014(3)
C21 0.055(4) 0.076(4) 0.072(4) -0.003(4) -0.009(3) -0.005(3)
C22 0.060(4) 0.099(5) 0.064(4) 0.001(3) -0.006(3) 0.004(4)
C23 0.063(4) 0.098(5) 0.059(4) 0.007(4) -0.015(3) -0.006(4)
C24 0.062(4) 0.104(5) 0.048(4) 0.008(4) -0.006(3) -0.011(4)
C25 0.064(4) 0.099(5) 0.050(3) -0.004(4) -0.008(3) -0.007(4)
C26 0.079(5) 0.127(7) 0.056(4) 0.005(4) -0.007(4) -0.015(5)
C27 0.101(6) 0.114(6) 0.070(5) 0.015(5) -0.010(4) -0.008(5)
C28 0.088(5) 0.101(5) 0.072(4) 0.004(4) -0.020(4) -0.001(4)
C29 0.068(4) 0.113(5) 0.050(3) -0.013(4) -0.003(3) -0.005(4)
C30 0.058(4) 0.084(4) 0.050(3) -0.006(3) 0.004(3) -0.003(3)
C31 0.050(3) 0.079(4) 0.057(4) -0.024(3) 0.011(3) -0.010(3)
C32 0.053(3) 0.080(4) 0.050(3) -0.014(3) 0.000(3) 0.002(3)
C33 0.059(4) 0.091(5) 0.059(3) -0.007(4) -0.006(3) -0.010(4)
C34 0.061(4) 0.100(5) 0.078(4) -0.001(4) -0.005(4) -0.021(4)
C35 0.064(4) 0.096(5) 0.064(4) 0.007(3) 0.001(3) -0.011(4)
C36 0.066(4) 0.085(4) 0.056(3) -0.012(3) -0.001(3) 0.007(3)
C37 0.085(5) 0.109(6) 0.101(5) -0.020(5) -0.007(4) -0.017(5)
C38 0.108(7) 0.118(7) 0.125(6) -0.001(5) 0.029(5) -0.014(6)
C39 0.103(7) 0.107(6) 0.160(8) -0.025(6) 0.020(6) -0.032(5)
C40 0.052(4) 0.114(6) 0.139(7) 0.026(5) 0.015(5) -0.012(4)
C41 0.097(6) 0.115(6) 0.118(6) 0.000(5) -0.012(5) -0.006(5)
C42 0.083(5) 0.147(7) 0.117(6) -0.045(6) 0.027(4) 0.007(5)
C43 0.117(7) 0.120(7) 0.107(6) -0.009(5) 0.014(5) -0.029(6)
C44 0.107(8) 0.284(16) 0.156(9) -0.057(11) 0.009(7) -0.068(10)
C45 0.142(11) 0.255(17) 0.254(15) -0.021(13) -0.012(11) -0.040(12)
C46 0.096(6) 0.101(6) 0.099(5) -0.033(5) -0.004(5) -0.010(5)
C47 0.135(8) 0.115(7) 0.104(6) -0.022(5) 0.032(6) -0.005(6)
C48 0.185(9) 0.119(7) 0.127(7) -0.047(6) 0.052(7) -0.011(7)

loop_
_atom_type_symbol
_atom_type_description
_atom_type_scat_dispersion_real
_atom_type_scat_dispersion_imag
_atom_type_scat_source
C C 0.0181 0.0091 'International Tables Vol C Tables 4.2.6.8 and 6.1.1.4'
H H 0 0 'International Tables Vol C Tables 4.2.6.8 and 6.1.1.4'
Cl Cl 0.3639 0.7018 'International Tables Vol C Tables 4.2.6.8 and 6.1.1.4'
O O 0.0492 0.0322 'International Tables Vol C Tables 4.2.6.8 and 6.1.1.4'

loop_
_geom_angle_atom_site_label_1
_geom_angle_atom_site_label_2
_geom_angle_atom_site_label_3
_geom_angle
_geom_angle_site_symmetry_1
_geom_angle_site_symmetry_3
_geom_angle_publ_flag
C8 O1 C37 115.4(5) . . ?
C17 O2 C40 113.5(5) . . ?
C24 O3 C43 115.2(5) . . ?
C31 O4 C46 114.5(5) . . ?
C2 C1 C14 119.4(6) . . ?
C1 C2 C3 120.9(6) . . ?
C2 C3 C12 120.0(6) . . ?
C2 C3 C4 120.3(6) . . ?
C12 C3 C4 119.7(5) . . ?
C5 C4 C3 121.3(5) . . ?
C4 C5 C6 121.9(6) . . ?
C7 C6 C11 120.2(5) . . ?
C7 C6 C5 121.9(5) . . ?
C11 C6 C5 118.0(5) . . ?
C8 C7 C6 118.8(5) . . ?
C8 C7 C15 117.5(5) . . ?
C6 C7 C15 123.6(5) . . ?
O1 C8 C7 118.7(5) . . ?
O1 C8 C9 118.7(5) . . ?
C7 C8 C9 122.2(5) . . ?
C10 C9 C8 117.7(5) . . ?
C10 C9 C36 122.1(5) . . ?
C8 C9 C36 119.8(5) . . ?
C9 C10 C11 122.6(5) . . ?
C10 C11 C6 118.1(5) . . ?
C10 C11 C12 122.0(5) . . ?
C6 C11 C12 119.9(5) . . ?
C13 C12 C3 117.8(5) . . ?
C13 C12 C11 123.0(5) . . ?
C3 C12 C11 119.2(5) . . ?
C14 C13 C12 120.3(6) . . ?
C13 C14 C1 121.6(6) . . ?
C13 C14 Cl 119.2(5) . . ?
C1 C14 Cl 119.2(5) . . ?
C16 C15 C7 110.4(4) . . ?
C21 C16 C17 117.5(5) . . ?
C21 C16 C15 120.1(5) . . ?
C17 C16 C15 122.3(5) . . ?
O2 C17 C18 119.0(5) . . ?
O2 C17 C16 119.1(5) . . ?
C18 C17 C16 121.8(5) . . ?
C19 C18 C17 118.1(5) . . ?
C19 C18 C22 119.1(5) . . ?
C17 C18 C22 122.8(5) . . ?
C20 C19 C18 121.2(6) . . ?
C21 C20 C19 119.9(6) . . ?
C20 C21 C16 121.1(6) . . ?
C23 C22 C18 109.8(5) . . ?
C24 C23 C28 117.3(6) . . ?
C24 C23 C22 121.4(6) . . ?
C28 C23 C22 121.0(7) . . ?
C23 C24 O3 120.3(5) . . ?
C23 C24 C25 122.9(6) . . ?
O3 C24 C25 116.4(6) . . ?
C24 C25 C26 117.0(7) . . ?
C24 C25 C29 121.2(6) . . ?
C26 C25 C29 121.6(6) . . ?
C27 C26 C25 120.8(7) . . ?
C26 C27 C28 119.9(7) . . ?
C23 C28 C27 121.8(7) . . ?
C25 C29 C30 110.9(5) . . ?
C35 C30 C31 118.7(5) . . ?
C35 C30 C29 118.4(6) . . ?
C31 C30 C29 122.6(6) . . ?
O4 C31 C30 120.7(5) . . ?
O4 C31 C32 117.6(6) . . ?
C30 C31 C32 121.6(5) . . ?
C33 C32 C31 117.0(5) . . ?
C33 C32 C36 119.8(5) . . ?
C31 C32 C36 123.0(5) . . ?
C34 C33 C32 121.4(5) . . ?
C33 C34 C35 120.5(6) . . ?
C34 C35 C30 120.5(6) . . ?
C9 C36 C32 110.6(5) . . ?
O1 C37 C38 112.2(6) . . ?
C37 C38 C39 112.3(7) . . ?
C41 C40 O2 113.7(7) . . ?
C40 C41 C42 108.3(7) . . ?
O3 C43 C44 110.7(7) . . ?
C45 C44 C43 116.0(11) . . ?
O4 C46 C47 113.9(6) . . ?
C46 C47 C48 111.2(8) . . ?

loop_
_geom_bond_atom_site_label_1
_geom_bond_atom_site_label_2
_geom_bond_distance
_geom_bond_site_symmetry_2
_geom_bond_publ_flag
Cl C14 1.743(6) . ?
O1 C8 1.375(6) . ?
O1 C37 1.427(8) . ?
O2 C17 1.381(6) . ?
O2 C40 1.460(8) . ?
O3 C24 1.382(7) . ?
O3 C43 1.420(9) . ?
O4 C31 1.379(7) . ?
O4 C46 1.432(8) . ?
C1 C2 1.357(9) . ?
C1 C14 1.381(9) . ?
C2 C3 1.401(8) . ?
C3 C12 1.409(8) . ?
C3 C4 1.426(9) . ?
C4 C5 1.341(8) . ?
C5 C6 1.443(8) . ?
C6 C7 1.410(7) . ?
C6 C11 1.423(7) . ?
C7 C8 1.378(7) . ?
C7 C15 1.517(7) . ?
C8 C9 1.418(8) . ?
C9 C10 1.371(7) . ?
C9 C36 1.504(7) . ?
C10 C11 1.407(7) . ?
C11 C12 1.448(7) . ?
C12 C13 1.406(7) . ?
C13 C14 1.369(8) . ?
C15 C16 1.522(8) . ?
C16 C21 1.387(8) . ?
C16 C17 1.397(8) . ?
C17 C18 1.379(7) . ?
C18 C19 1.384(8) . ?
C18 C22 1.523(7) . ?
C19 C20 1.367(8) . ?
C20 C21 1.371(8) . ?
C22 C23 1.511(8) . ?
C23 C24 1.376(9) . ?
C23 C28 1.375(9) . ?
C24 C25 1.404(8) . ?
C25 C26 1.401(9) . ?
C25 C29 1.496(9) . ?
C26 C27 1.366(10) . ?
C27 C28 1.390(9) . ?
C29 C30 1.535(8) . ?
C30 C35 1.389(8) . ?
C30 C31 1.388(8) . ?
C31 C32 1.409(7) . ?
C32 C33 1.401(8) . ?
C32 C36 1.505(8) . ?
C33 C34 1.367(8) . ?
C34 C35 1.374(8) . ?
C37 C38 1.490(10) . ?
C38 C39 1.491(10) . ?
C40 C41 1.449(10) . ?
C41 C42 1.554(10) . ?
C43 C44 1.491(13) . ?
C44 C45 1.353(15) . ?
C46 C47 1.478(11) . ?
C47 C48 1.522(10) . ?
